data_2017739
loop_
_publ_author_name
'Kumar, Mukesh'
'Papish, Elizabeth T.'
'Zeller, Matthias'

_publ_section_title
;
 Ethyl[tris(3-<i>tert</i>-butyl-5-methylpyrazol-1-yl)hydridoborato]zinc(II)
;
_journal_coeditor_code BM3097
_journal_issue 8
_journal_name_full 'Acta Crystallographica Section C'
_journal_page_first m197
_journal_page_last m200
_journal_paper_doi 10.1107/S0108270110024674
_journal_volume 66
_journal_year 2010
_chemical_formula_iupac '[Zn (C2 H5) (C24 H40 B N6)]'
_chemical_formula_moiety 'C26 H45 B N6 Zn'
_chemical_formula_sum 'C26 H45 B N6 Zn'
_chemical_formula_weight 517.86
_chemical_name_systematic
;
Ethyl[tris(3-<i>tert</i>-butyl-5-methylpyrazol-1-yl)hydridoborato]zinc(II)
;
_space_group_IT_number 14
_symmetry_cell_setting monoclinic
_symmetry_space_group_name_Hall '-P 2ybc'
_symmetry_space_group_name_H-M 'P 1 21/c 1'
_atom_sites_solution_hydrogens geom
_atom_sites_solution_primary direct
_atom_sites_solution_secondary difmap
_audit_creation_method SHELXL-97
_cell_angle_alpha 90.00
_cell_angle_beta 107.2112(18)
_cell_angle_gamma 90.00
_cell_formula_units_Z 8
_cell_length_a 30.830(4)
_cell_length_b 9.8047(12)
_cell_length_c 19.170(2)
_cell_measurement_reflns_used 9681
_cell_measurement_temperature 100(2)
_cell_measurement_theta_max 30.9955
_cell_measurement_theta_min 2.3565
_cell_volume 5535.2(11)
_computing_cell_refinement 'APEX2 (Bruker, 2009)'
_computing_data_collection 'APEX2 (Bruker, 2009)'
_computing_data_reduction 'APEX2 (Bruker, 2009)'
_computing_publication_material
;
SHELXTL (Bruker, 2003; Sheldrick, 2008), publCIF (Westrip,
2010)
;
_computing_structure_refinement 'SHELXTL (Bruker, 2003; Sheldrick, 2008)'
_computing_structure_solution 'SHELXTL (Bruker, 2003; Sheldrick, 2008)'
_diffrn_ambient_temperature 100(2)
_diffrn_measured_fraction_theta_full 0.980
_diffrn_measured_fraction_theta_max 0.980
_diffrn_measurement_device_type 'Bruker AXS SMART APEX CCD diffractometer'
_diffrn_measurement_method '\w scans'
_diffrn_radiation_monochromator graphite
_diffrn_radiation_source 'sealed tube'
_diffrn_radiation_type MoK\a
_diffrn_radiation_wavelength 0.71073
_diffrn_reflns_av_R_equivalents 0.0374
_diffrn_reflns_av_sigmaI/netI 0.0464
_diffrn_reflns_limit_h_max 41
_diffrn_reflns_limit_h_min -33
_diffrn_reflns_limit_k_max 13
_diffrn_reflns_limit_k_min -13
_diffrn_reflns_limit_l_max 25
_diffrn_reflns_limit_l_min -25
_diffrn_reflns_number 36280
_diffrn_reflns_theta_full 28.28
_diffrn_reflns_theta_max 28.28
_diffrn_reflns_theta_min 1.38
_diffrn_standards_number 0
_exptl_absorpt_coefficient_mu 0.912
_exptl_absorpt_correction_T_max 0.7462
_exptl_absorpt_correction_T_min 0.6060
_exptl_absorpt_correction_type multi-scan
_exptl_absorpt_process_details '(APEX2;  Bruker, 2009)'
_exptl_crystal_colour colourless
_exptl_crystal_density_diffrn 1.243
_exptl_crystal_density_method 'not measured'
_exptl_crystal_description plate
_exptl_crystal_F_000 2224
_exptl_crystal_size_max 0.40
_exptl_crystal_size_mid 0.36
_exptl_crystal_size_min 0.06
_refine_diff_density_max 2.156
_refine_diff_density_min -0.893
_refine_ls_extinction_method none
_refine_ls_goodness_of_fit_ref 1.252
_refine_ls_hydrogen_treatment constr
_refine_ls_matrix_type full
_refine_ls_number_parameters 639
_refine_ls_number_reflns 13453
_refine_ls_number_restraints 0
_refine_ls_restrained_S_all 1.252
_refine_ls_R_factor_all 0.0850
_refine_ls_R_factor_gt 0.0738
_refine_ls_shift/su_max 0.001
_refine_ls_shift/su_mean 0.000
_refine_ls_structure_factor_coef Fsqd
_refine_ls_weighting_details
;
calc w=1/[\s\^2\^(Fo\^2\^)+(0.0000P)\^2\^+43.5858P] where P=(Fo\^2\^+2Fc\^2\^)/3
;
_refine_ls_weighting_scheme calc
_refine_ls_wR_factor_gt 0.1817
_refine_ls_wR_factor_ref 0.1857
_reflns_number_gt 11426
_reflns_number_total 13453
_reflns_threshold_expression I>2\s(I)
_cod_data_source_file bm3097.cif
_cod_data_source_block Iunt
_cod_original_cell_volume 5535.2(12)
_cod_original_sg_symbol_H-M P21/c
_cod_database_code 2017739
_cod_database_fobs_code 2017739

loop_
_symmetry_equiv_pos_as_xyz
'x, y, z'
'-x, y+1/2, -z+1/2'
'-x, -y, -z'
'x, -y-1/2, z-1/2'

loop_
_atom_site_type_symbol
_atom_site_label
_atom_site_fract_x
_atom_site_fract_y
_atom_site_fract_z
_atom_site_U_iso_or_equiv
_atom_site_adp_type
_atom_site_calc_flag
_atom_site_refinement_flags
_atom_site_occupancy
_atom_site_disorder_assembly
_atom_site_disorder_group
B B1 0.10911(17) 0.8879(5) 0.4439(3) 0.0120(9) Uani d . 1 . .
H H1 0.1016 0.8613 0.4894 0.014 Uiso calc R 1 . .
B B2 0.38871(17) 0.1263(5) 0.3349(3) 0.0115(9) Uani d . 1 . .
H H2 0.3954 0.1512 0.3876 0.014 Uiso calc R 1 . .
C C1 0.02604(18) 0.7053(6) 0.4439(3) 0.0216(10) Uani d . 1 . .
H H1A 0.0510 0.6550 0.4776 0.032 Uiso calc R 1 . .
H H1B -0.0013 0.6483 0.4303 0.032 Uiso calc R 1 . .
H H1C 0.0200 0.7887 0.4677 0.032 Uiso calc R 1 . .
C C2 0.03879(16) 0.7422(5) 0.3766(3) 0.0160(9) Uani d . 1 . .
C C3 0.01915(16) 0.7000(5) 0.3055(2) 0.0154(9) Uani d . 1 . .
H H3 -0.0066 0.6426 0.2879 0.019 Uiso calc R 1 . .
C C4 0.04515(15) 0.7597(5) 0.2647(2) 0.0129(8) Uani d . 1 . .
C C5 0.03838(16) 0.7420(5) 0.1830(3) 0.0160(9) Uani d . 1 . .
C C6 0.08415(16) 0.7113(5) 0.1698(3) 0.0171(9) Uani d . 1 . .
H H6A 0.1051 0.7874 0.1879 0.026 Uiso calc R 1 . .
H H6B 0.0796 0.6994 0.1174 0.026 Uiso calc R 1 . .
H H6C 0.0970 0.6277 0.1957 0.026 Uiso calc R 1 . .
C C7 0.01702(17) 0.8706(5) 0.1431(3) 0.0194(10) Uani d . 1 . .
H H7A -0.0123 0.8868 0.1518 0.029 Uiso calc R 1 . .
H H7B 0.0124 0.8595 0.0906 0.029 Uiso calc R 1 . .
H H7C 0.0372 0.9484 0.1612 0.029 Uiso calc R 1 . .
C C8 0.00635(18) 0.6207(5) 0.1544(3) 0.0208(10) Uani d . 1 . .
H H8A 0.0192 0.5382 0.1815 0.031 Uiso calc R 1 . .
H H8B 0.0029 0.6071 0.1023 0.031 Uiso calc R 1 . .
H H8C -0.0234 0.6396 0.1610 0.031 Uiso calc R 1 . .
C C9 0.08432(18) 1.1014(5) 0.5473(3) 0.0195(10) Uani d . 1 . .
H H9A 0.0586 1.0383 0.5330 0.029 Uiso calc R 1 . .
H H9B 0.0753 1.1844 0.5679 0.029 Uiso calc R 1 . .
H H9C 0.1096 1.0580 0.5840 0.029 Uiso calc R 1 . .
C C10 0.09871(15) 1.1373(5) 0.4823(2) 0.0140(9) Uani d . 1 . .
C C11 0.10612(16) 1.2644(5) 0.4565(3) 0.0164(9) Uani d . 1 . .
H H11 0.1027 1.3502 0.4773 0.020 Uiso calc R 1 . .
C C12 0.11948(15) 1.2423(5) 0.3946(2) 0.0135(9) Uani d . 1 . .
C C13 0.13382(16) 1.3479(4) 0.3476(3) 0.0155(9) Uani d . 1 . .
C C14 0.1049(2) 1.3340(5) 0.2680(3) 0.0234(11) Uani d . 1 . .
H H14A 0.1055 1.2391 0.2523 0.035 Uiso calc R 1 . .
H H14B 0.1171 1.3934 0.2372 0.035 Uiso calc R 1 . .
H H14C 0.0736 1.3607 0.2635 0.035 Uiso calc R 1 . .
C C15 0.18434(17) 1.3260(5) 0.3548(3) 0.0224(11) Uani d . 1 . .
H H15A 0.2024 1.3394 0.4058 0.034 Uiso calc R 1 . .
H H15B 0.1939 1.3916 0.3237 0.034 Uiso calc R 1 . .
H H15C 0.1889 1.2330 0.3395 0.034 Uiso calc R 1 . .
C C16 0.12897(18) 1.4921(5) 0.3755(3) 0.0218(10) Uani d . 1 . .
H H16A 0.0975 1.5070 0.3752 0.033 Uiso calc R 1 . .
H H16B 0.1372 1.5594 0.3438 0.033 Uiso calc R 1 . .
H H16C 0.1491 1.5021 0.4255 0.033 Uiso calc R 1 . .
C C17 0.17954(18) 0.7427(6) 0.5763(3) 0.0234(11) Uani d . 1 . .
H H17A 0.1735 0.8278 0.5985 0.035 Uiso calc R 1 . .
H H17B 0.2065 0.6985 0.6089 0.035 Uiso calc R 1 . .
H H17C 0.1533 0.6816 0.5683 0.035 Uiso calc R 1 . .
C C18 0.18767(16) 0.7732(5) 0.5050(3) 0.0163(9) Uani d . 1 . .
C C19 0.22531(16) 0.7454(5) 0.4828(3) 0.0183(10) Uani d . 1 . .
H H19 0.2524 0.7015 0.5105 0.022 Uiso calc R 1 . .
C C20 0.21599(15) 0.7941(5) 0.4120(3) 0.0149(9) Uani d . 1 . .
C C21 0.24581(17) 0.7869(6) 0.3615(3) 0.0223(11) Uani d . 1 . .
C C22 0.26036(19) 0.9307(6) 0.3458(3) 0.0291(12) Uani d . 1 . .
H H22A 0.2334 0.9849 0.3218 0.044 Uiso calc R 1 . .
H H22B 0.2798 0.9243 0.3137 0.044 Uiso calc R 1 . .
H H22C 0.2772 0.9745 0.3918 0.044 Uiso calc R 1 . .
C C23 0.2206(2) 0.7144(6) 0.2905(3) 0.0270(12) Uani d . 1 . .
H H23A 0.2133 0.6210 0.3014 0.040 Uiso calc R 1 . .
H H23B 0.2398 0.7122 0.2580 0.040 Uiso calc R 1 . .
H H23C 0.1924 0.7636 0.2667 0.040 Uiso calc R 1 . .
C C24 0.2885(2) 0.7048(7) 0.3988(4) 0.0370(15) Uani d . 1 . .
H H24A 0.3062 0.7528 0.4429 0.055 Uiso calc R 1 . .
H H24B 0.3069 0.6944 0.3652 0.055 Uiso calc R 1 . .
H H24C 0.2798 0.6146 0.4122 0.055 Uiso calc R 1 . .
C C25 0.15084(17) 1.0249(5) 0.2180(3) 0.0175(9) Uani d . 1 . .
H H25A 0.1703 1.1063 0.2335 0.021 Uiso calc R 1 . .
H H25B 0.1707 0.9521 0.2089 0.021 Uiso calc R 1 . .
C C26 0.1173(2) 1.0600(6) 0.1435(3) 0.0257(11) Uani d . 1 . .
H H26A 0.1018 0.9768 0.1208 0.039 Uiso calc R 1 . .
H H26B 0.1338 1.1001 0.1120 0.039 Uiso calc R 1 . .
H H26C 0.0949 1.1255 0.1502 0.039 Uiso calc R 1 . .
C C27 0.41009(19) -0.0930(5) 0.4601(3) 0.0223(10) Uani d . 1 . .
H H27A 0.4393 -0.0454 0.4743 0.033 Uiso calc R 1 . .
H H27B 0.4127 -0.1778 0.4881 0.033 Uiso calc R 1 . .
H H27C 0.3868 -0.0346 0.4700 0.033 Uiso calc R 1 . .
C C28 0.39704(16) -0.1256(5) 0.3803(3) 0.0150(9) Uani d . 1 . .
C C29 0.39153(16) -0.2511(5) 0.3465(3) 0.0161(9) Uani d . 1 . .
H H29 0.3955 -0.3376 0.3698 0.019 Uiso calc R 1 . .
C C30 0.37898(15) -0.2269(5) 0.2717(3) 0.0140(9) Uani d . 1 . .
C C31 0.36561(17) -0.3300(5) 0.2105(3) 0.0173(9) Uani d . 1 . .
C C32 0.31561(18) -0.3061(5) 0.1668(3) 0.0237(11) Uani d . 1 . .
H H32A 0.2961 -0.3266 0.1976 0.036 Uiso calc R 1 . .
H H32B 0.3075 -0.3658 0.1239 0.036 Uiso calc R 1 . .
H H32C 0.3114 -0.2107 0.1510 0.036 Uiso calc R 1 . .
C C33 0.39638(18) -0.3143(5) 0.1612(3) 0.0207(10) Uani d . 1 . .
H H33A 0.3943 -0.2207 0.1427 0.031 Uiso calc R 1 . .
H H33B 0.3866 -0.3780 0.1201 0.031 Uiso calc R 1 . .
H H33C 0.4278 -0.3343 0.1894 0.031 Uiso calc R 1 . .
C C34 0.37083(18) -0.4760(5) 0.2418(3) 0.0224(11) Uani d . 1 . .
H H34A 0.4019 -0.4889 0.2737 0.034 Uiso calc R 1 . .
H H34B 0.3646 -0.5419 0.2016 0.034 Uiso calc R 1 . .
H H34C 0.3493 -0.4899 0.2699 0.034 Uiso calc R 1 . .
C C35 0.32027(18) 0.2886(6) 0.3960(3) 0.0238(11) Uani d . 1 . .
H H35A 0.3253 0.2038 0.4244 0.036 Uiso calc R 1 . .
H H35B 0.2937 0.3359 0.4024 0.036 Uiso calc R 1 . .
H H35C 0.3471 0.3473 0.4130 0.036 Uiso calc R 1 . .
C C36 0.31221(16) 0.2563(5) 0.3172(3) 0.0165(9) Uani d . 1 . .
C C37 0.27592(16) 0.2894(5) 0.2583(3) 0.0182(10) Uani d . 1 . .
H H37 0.2498 0.3397 0.2593 0.022 Uiso calc R 1 . .
C C38 0.28476(16) 0.2354(5) 0.1970(3) 0.0170(9) Uani d . 1 . .
C C39 0.25522(16) 0.2433(5) 0.1182(3) 0.0185(10) Uani d . 1 . .
C C40 0.23975(18) 0.0988(6) 0.0915(3) 0.0243(11) Uani d . 1 . .
H H40A 0.2664 0.0420 0.0944 0.036 Uiso calc R 1 . .
H H40B 0.2204 0.1027 0.0407 0.036 Uiso calc R 1 . .
H H40C 0.2226 0.0593 0.1222 0.036 Uiso calc R 1 . .
C C41 0.28123(18) 0.3075(5) 0.0699(3) 0.0211(10) Uani d . 1 . .
H H41A 0.2883 0.4028 0.0843 0.032 Uiso calc R 1 . .
H H41B 0.2626 0.3038 0.0187 0.032 Uiso calc R 1 . .
H H41C 0.3095 0.2571 0.0756 0.032 Uiso calc R 1 . .
C C42 0.21314(18) 0.3300(6) 0.1133(3) 0.0286(12) Uani d . 1 . .
H H42A 0.1962 0.2899 0.1442 0.043 Uiso calc R 1 . .
H H42B 0.1937 0.3328 0.0626 0.043 Uiso calc R 1 . .
H H42C 0.2225 0.4228 0.1301 0.043 Uiso calc R 1 . .
C C43 0.47375(18) 0.2988(6) 0.4190(3) 0.0220(10) Uani d . 1 . .
H H43A 0.5003 0.3591 0.4323 0.033 Uiso calc R 1 . .
H H43B 0.4810 0.2139 0.4470 0.033 Uiso calc R 1 . .
H H43C 0.4482 0.3441 0.4301 0.033 Uiso calc R 1 . .
C C44 0.46116(16) 0.2672(5) 0.3389(3) 0.0160(9) Uani d . 1 . .
C C45 0.48126(16) 0.3103(5) 0.2876(3) 0.0164(9) Uani d . 1 . .
H H45 0.5074 0.3664 0.2960 0.020 Uiso calc R 1 . .
C C46 0.45598(15) 0.2561(5) 0.2211(2) 0.0127(8) Uani d . 1 . .
C C47 0.46372(16) 0.2747(5) 0.1473(2) 0.0151(9) Uani d . 1 . .
C C48 0.41874(16) 0.3032(5) 0.0889(3) 0.0165(9) Uani d . 1 . .
H H48A 0.3974 0.2290 0.0884 0.025 Uiso calc R 1 . .
H H48B 0.4239 0.3094 0.0410 0.025 Uiso calc R 1 . .
H H48C 0.4061 0.3894 0.0999 0.025 Uiso calc R 1 . .
C C49 0.48586(17) 0.1445(5) 0.1286(3) 0.0187(10) Uani d . 1 . .
H H49A 0.5150 0.1289 0.1659 0.028 Uiso calc R 1 . .
H H49B 0.4910 0.1551 0.0808 0.028 Uiso calc R 1 . .
H H49C 0.4658 0.0665 0.1273 0.028 Uiso calc R 1 . .
C C50 0.49565(17) 0.3951(5) 0.1507(3) 0.0201(10) Uani d . 1 . .
H H50A 0.4827 0.4770 0.1660 0.030 Uiso calc R 1 . .
H H50B 0.4995 0.4102 0.1023 0.030 Uiso calc R 1 . .
H H50C 0.5252 0.3753 0.1859 0.030 Uiso calc R 1 . .
C C51 0.35140(16) -0.0072(5) 0.0687(2) 0.0152(9) Uani d . 1 . .
H H51A 0.3323 -0.0896 0.0650 0.018 Uiso calc R 1 . .
H H51B 0.3315 0.0645 0.0395 0.018 Uiso calc R 1 . .
C C52 0.38650(18) -0.0407(5) 0.0293(3) 0.0213(10) Uani d . 1 . .
H H52A 0.4028 0.0426 0.0239 0.032 Uiso calc R 1 . .
H H52B 0.3711 -0.0782 -0.0191 0.032 Uiso calc R 1 . .
H H52C 0.4081 -0.1079 0.0577 0.032 Uiso calc R 1 . .
N N1 0.07425(13) 0.8233(4) 0.3776(2) 0.0125(7) Uani d . 1 . .
N N2 0.07816(13) 0.8365(4) 0.3084(2) 0.0137(8) Uani d . 1 . .
N N3 0.10780(13) 1.0443(4) 0.4370(2) 0.0131(7) Uani d . 1 . .
N N4 0.12032(13) 1.1063(4) 0.3817(2) 0.0134(8) Uani d . 1 . .
N N5 0.15744(13) 0.8368(4) 0.4489(2) 0.0137(8) Uani d . 1 . .
N N6 0.17457(13) 0.8520(4) 0.3909(2) 0.0137(8) Uani d . 1 . .
N N7 0.38871(13) -0.0301(4) 0.3273(2) 0.0125(7) Uani d . 1 . .
N N8 0.37766(13) -0.0907(4) 0.2597(2) 0.0140(8) Uani d . 1 . .
N N9 0.34178(13) 0.1834(4) 0.2920(2) 0.0127(7) Uani d . 1 . .
N N10 0.32501(13) 0.1696(4) 0.2172(2) 0.0140(8) Uani d . 1 . .
N N11 0.42531(13) 0.1882(4) 0.3043(2) 0.0118(7) Uani d . 1 . .
N N12 0.42219(13) 0.1794(4) 0.2317(2) 0.0121(7) Uani d . 1 . .
Zn Zn1 0.132338(18) 0.96554(5) 0.30485(3) 0.01287(12) Uani d . 1 . .
Zn Zn2 0.367856(18) 0.05381(5) 0.17325(3) 0.01222(12) Uani d . 1 . .

loop_
_atom_site_aniso_label
_atom_site_aniso_U_11
_atom_site_aniso_U_22
_atom_site_aniso_U_33
_atom_site_aniso_U_12
_atom_site_aniso_U_13
_atom_site_aniso_U_23
B1 0.010(2) 0.015(2) 0.011(2) -0.0008(18) 0.0036(18) 0.0003(18)
B2 0.011(2) 0.013(2) 0.012(2) -0.0001(18) 0.0063(18) -0.0008(18)
C1 0.018(2) 0.027(3) 0.022(3) -0.010(2) 0.009(2) -0.002(2)
C2 0.013(2) 0.011(2) 0.023(2) 0.0001(17) 0.0057(18) 0.0017(17)
C3 0.012(2) 0.018(2) 0.015(2) -0.0020(17) 0.0017(17) -0.0006(17)
C4 0.011(2) 0.013(2) 0.014(2) 0.0040(16) 0.0034(16) 0.0002(16)
C5 0.014(2) 0.016(2) 0.017(2) 0.0029(18) 0.0017(17) 0.0008(17)
C6 0.017(2) 0.018(2) 0.016(2) 0.0046(18) 0.0033(18) 0.0020(18)
C7 0.020(2) 0.019(2) 0.018(2) 0.0055(19) 0.0031(19) 0.0025(18)
C8 0.021(3) 0.022(2) 0.016(2) -0.002(2) 0.0018(19) -0.0032(19)
C9 0.022(3) 0.017(2) 0.019(2) -0.0010(19) 0.0061(19) -0.0035(18)
C10 0.011(2) 0.016(2) 0.012(2) 0.0034(17) 0.0000(16) -0.0017(16)
C11 0.013(2) 0.016(2) 0.018(2) 0.0003(17) 0.0003(17) -0.0005(18)
C12 0.009(2) 0.013(2) 0.015(2) 0.0016(16) -0.0020(16) 0.0003(16)
C13 0.013(2) 0.0075(19) 0.025(2) 0.0013(16) 0.0047(18) 0.0016(17)
C14 0.034(3) 0.017(2) 0.018(2) 0.002(2) 0.006(2) 0.0053(19)
C15 0.020(3) 0.013(2) 0.036(3) -0.0026(19) 0.010(2) 0.001(2)
C16 0.020(3) 0.021(2) 0.025(3) 0.001(2) 0.008(2) -0.001(2)
C17 0.023(3) 0.031(3) 0.016(2) 0.007(2) 0.005(2) 0.007(2)
C18 0.014(2) 0.017(2) 0.015(2) -0.0010(17) 0.0001(17) 0.0022(17)
C19 0.009(2) 0.025(2) 0.019(2) -0.0004(18) 0.0003(17) 0.0036(19)
C20 0.006(2) 0.015(2) 0.022(2) -0.0017(16) 0.0016(17) 0.0008(17)
C21 0.013(2) 0.028(3) 0.028(3) 0.004(2) 0.009(2) 0.011(2)
C22 0.020(3) 0.032(3) 0.036(3) -0.006(2) 0.008(2) 0.010(2)
C23 0.032(3) 0.027(3) 0.029(3) 0.007(2) 0.020(2) 0.004(2)
C24 0.021(3) 0.053(4) 0.042(4) 0.016(3) 0.016(3) 0.023(3)
C25 0.020(2) 0.018(2) 0.014(2) 0.0010(19) 0.0061(18) 0.0010(18)
C26 0.033(3) 0.023(3) 0.020(3) -0.001(2) 0.007(2) 0.005(2)
C27 0.029(3) 0.021(2) 0.016(2) 0.000(2) 0.005(2) 0.0020(19)
C28 0.013(2) 0.018(2) 0.016(2) -0.0001(17) 0.0077(17) 0.0021(17)
C29 0.015(2) 0.015(2) 0.020(2) -0.0021(17) 0.0076(18) 0.0012(18)
C30 0.007(2) 0.016(2) 0.020(2) -0.0006(16) 0.0059(17) 0.0005(17)
C31 0.019(2) 0.019(2) 0.015(2) -0.0024(19) 0.0074(18) -0.0029(18)
C32 0.019(3) 0.019(2) 0.030(3) -0.001(2) 0.002(2) -0.004(2)
C33 0.025(3) 0.019(2) 0.021(2) 0.000(2) 0.012(2) -0.0041(19)
C34 0.023(3) 0.018(2) 0.025(3) -0.001(2) 0.005(2) 0.000(2)
C35 0.020(3) 0.029(3) 0.024(3) 0.003(2) 0.008(2) -0.006(2)
C36 0.014(2) 0.018(2) 0.020(2) -0.0011(18) 0.0098(18) -0.0026(18)
C37 0.013(2) 0.024(2) 0.018(2) 0.0011(19) 0.0054(18) -0.0020(19)
C38 0.011(2) 0.019(2) 0.021(2) -0.0003(18) 0.0031(18) -0.0011(18)
C39 0.013(2) 0.019(2) 0.021(2) -0.0008(18) 0.0005(18) -0.0047(18)
C40 0.022(3) 0.026(3) 0.022(3) -0.006(2) 0.001(2) -0.005(2)
C41 0.021(3) 0.020(2) 0.019(2) -0.0017(19) 0.0007(19) -0.0014(19)
C42 0.015(3) 0.036(3) 0.031(3) 0.007(2) 0.000(2) -0.004(2)
C43 0.018(3) 0.029(3) 0.016(2) -0.008(2) 0.0016(19) -0.004(2)
C44 0.016(2) 0.016(2) 0.016(2) -0.0012(18) 0.0040(18) -0.0006(17)
C45 0.014(2) 0.018(2) 0.018(2) -0.0017(18) 0.0049(18) -0.0012(18)
C46 0.011(2) 0.0118(19) 0.015(2) 0.0000(16) 0.0035(16) 0.0005(16)
C47 0.013(2) 0.019(2) 0.013(2) 0.0017(18) 0.0037(17) 0.0026(17)
C48 0.018(2) 0.015(2) 0.018(2) 0.0029(18) 0.0089(19) 0.0035(17)
C49 0.018(2) 0.021(2) 0.018(2) 0.0036(19) 0.0066(19) 0.0000(18)
C50 0.020(3) 0.023(2) 0.020(2) -0.003(2) 0.011(2) 0.0016(19)
C51 0.017(2) 0.016(2) 0.012(2) -0.0008(17) 0.0032(17) -0.0021(17)
C52 0.025(3) 0.022(2) 0.018(2) -0.001(2) 0.006(2) -0.0046(19)
N1 0.0102(18) 0.0136(18) 0.0138(18) -0.0019(14) 0.0038(14) 0.0001(14)
N2 0.016(2) 0.0145(18) 0.0093(17) 0.0007(15) 0.0023(14) 0.0003(14)
N3 0.0110(19) 0.0168(18) 0.0117(18) 0.0010(15) 0.0033(14) 0.0009(14)
N4 0.0082(18) 0.0164(19) 0.0137(18) -0.0020(14) 0.0001(14) 0.0025(14)
N5 0.0142(19) 0.0144(18) 0.0123(18) 0.0010(15) 0.0037(15) 0.0007(14)
N6 0.0118(19) 0.0160(18) 0.0130(18) -0.0017(15) 0.0032(14) 0.0011(14)
N7 0.0101(18) 0.0130(18) 0.0151(19) -0.0005(14) 0.0049(14) -0.0013(14)
N8 0.0114(19) 0.0176(19) 0.0133(18) 0.0005(15) 0.0044(14) -0.0008(15)
N9 0.0136(19) 0.0136(18) 0.0110(18) -0.0009(14) 0.0038(14) -0.0016(14)
N10 0.0115(19) 0.0169(19) 0.0131(18) -0.0004(15) 0.0029(14) -0.0029(15)
N11 0.0095(18) 0.0136(18) 0.0119(18) 0.0004(14) 0.0027(14) 0.0001(14)
N12 0.0114(18) 0.0124(17) 0.0125(18) 0.0001(14) 0.0035(14) -0.0021(14)
Zn1 0.0132(3) 0.0130(2) 0.0123(3) 0.00035(19) 0.00369(19) 0.00222(19)
Zn2 0.0130(3) 0.0130(2) 0.0105(2) -0.00055(19) 0.00333(19) -0.00198(19)

loop_
_atom_type_symbol
_atom_type_description
_atom_type_scat_dispersion_real
_atom_type_scat_dispersion_imag
_atom_type_scat_source
C C 0.0033 0.0016 'International Tables Vol C Tables 4.2.6.8 and 6.1.1.4'
H H 0.0000 0.0000 'International Tables Vol C Tables 4.2.6.8 and 6.1.1.4'
B B 0.0013 0.0007 'International Tables Vol C Tables 4.2.6.8 and 6.1.1.4'
N N 0.0061 0.0033 'International Tables Vol C Tables 4.2.6.8 and 6.1.1.4'
Zn Zn 0.2839 1.4301 'International Tables Vol C Tables 4.2.6.8 and 6.1.1.4'

loop_
_geom_angle_atom_site_label_1
_geom_angle_atom_site_label_2
_geom_angle_atom_site_label_3
_geom_angle_site_symmetry_1
_geom_angle_site_symmetry_3
_geom_angle
_geom_angle_publ_flag
N1 B1 N3 . . 110.2(4) ?
N1 B1 N5 . . 110.0(4) ?
N3 B1 N5 . . 109.2(4) ?
N1 B1 H1 . . 109.2 ?
N3 B1 H1 . . 109.2 ?
N5 B1 H1 . . 109.2 ?
N7 B2 N11 . . 109.6(4) ?
N7 B2 N9 . . 109.7(4) ?
N11 B2 N9 . . 109.3(4) ?
N7 B2 H2 . . 109.4 ?
N11 B2 H2 . . 109.4 ?
N9 B2 H2 . . 109.4 ?
C2 C1 H1A . . 109.5 ?
C2 C1 H1B . . 109.5 ?
H1A C1 H1B . . 109.5 ?
C2 C1 H1C . . 109.5 ?
H1A C1 H1C . . 109.5 ?
H1B C1 H1C . . 109.5 ?
N1 C2 C3 . . 107.9(4) ?
N1 C2 C1 . . 123.3(4) ?
C3 C2 C1 . . 128.8(4) ?
C2 C3 C4 . . 105.7(4) ?
C2 C3 H3 . . 127.2 ?
C4 C3 H3 . . 127.2 ?
N2 C4 C3 . . 109.7(4) ?
N2 C4 C5 . . 123.6(4) ?
C3 C4 C5 . . 126.7(4) ?
C7 C5 C4 . . 109.2(4) ?
C7 C5 C6 . . 111.3(4) ?
C4 C5 C6 . . 109.7(4) ?
C7 C5 C8 . . 109.0(4) ?
C4 C5 C8 . . 109.4(4) ?
C6 C5 C8 . . 108.3(4) ?
C5 C6 H6A . . 109.5 ?
C5 C6 H6B . . 109.5 ?
H6A C6 H6B . . 109.5 ?
C5 C6 H6C . . 109.5 ?
H6A C6 H6C . . 109.5 ?
H6B C6 H6C . . 109.5 ?
C5 C7 H7A . . 109.5 ?
C5 C7 H7B . . 109.5 ?
H7A C7 H7B . . 109.5 ?
C5 C7 H7C . . 109.5 ?
H7A C7 H7C . . 109.5 ?
H7B C7 H7C . . 109.5 ?
C5 C8 H8A . . 109.5 ?
C5 C8 H8B . . 109.5 ?
H8A C8 H8B . . 109.5 ?
C5 C8 H8C . . 109.5 ?
H8A C8 H8C . . 109.5 ?
H8B C8 H8C . . 109.5 ?
C10 C9 H9A . . 109.5 ?
C10 C9 H9B . . 109.5 ?
H9A C9 H9B . . 109.5 ?
C10 C9 H9C . . 109.5 ?
H9A C9 H9C . . 109.5 ?
H9B C9 H9C . . 109.5 ?
N3 C10 C11 . . 107.0(4) ?
N3 C10 C9 . . 123.5(4) ?
C11 C10 C9 . . 129.4(4) ?
C10 C11 C12 . . 106.7(4) ?
C10 C11 H11 . . 126.7 ?
C12 C11 H11 . . 126.7 ?
N4 C12 C11 . . 109.7(4) ?
N4 C12 C13 . . 122.4(4) ?
C11 C12 C13 . . 127.9(4) ?
C12 C13 C14 . . 110.2(4) ?
C12 C13 C16 . . 110.2(4) ?
C14 C13 C16 . . 110.0(4) ?
C12 C13 C15 . . 108.4(4) ?
C14 C13 C15 . . 110.7(4) ?
C16 C13 C15 . . 107.4(4) ?
C13 C14 H14A . . 109.5 ?
C13 C14 H14B . . 109.5 ?
H14A C14 H14B . . 109.5 ?
C13 C14 H14C . . 109.5 ?
H14A C14 H14C . . 109.5 ?
H14B C14 H14C . . 109.5 ?
C13 C15 H15A . . 109.5 ?
C13 C15 H15B . . 109.5 ?
H15A C15 H15B . . 109.5 ?
C13 C15 H15C . . 109.5 ?
H15A C15 H15C . . 109.5 ?
H15B C15 H15C . . 109.5 ?
C13 C16 H16A . . 109.5 ?
C13 C16 H16B . . 109.5 ?
H16A C16 H16B . . 109.5 ?
C13 C16 H16C . . 109.5 ?
H16A C16 H16C . . 109.5 ?
H16B C16 H16C . . 109.5 ?
C18 C17 H17A . . 109.5 ?
C18 C17 H17B . . 109.5 ?
H17A C17 H17B . . 109.5 ?
C18 C17 H17C . . 109.5 ?
H17A C17 H17C . . 109.5 ?
H17B C17 H17C . . 109.5 ?
N5 C18 C19 . . 106.9(4) ?
N5 C18 C17 . . 124.0(4) ?
C19 C18 C17 . . 129.1(4) ?
C18 C19 C20 . . 106.6(4) ?
C18 C19 H19 . . 126.7 ?
C20 C19 H19 . . 126.7 ?
N6 C20 C19 . . 110.1(4) ?
N6 C20 C21 . . 121.8(4) ?
C19 C20 C21 . . 128.2(4) ?
C20 C21 C24 . . 109.0(4) ?
C20 C21 C23 . . 110.1(4) ?
C24 C21 C23 . . 108.2(5) ?
C20 C21 C22 . . 110.5(4) ?
C24 C21 C22 . . 108.3(5) ?
C23 C21 C22 . . 110.7(4) ?
C21 C22 H22A . . 109.5 ?
C21 C22 H22B . . 109.5 ?
H22A C22 H22B . . 109.5 ?
C21 C22 H22C . . 109.5 ?
H22A C22 H22C . . 109.5 ?
H22B C22 H22C . . 109.5 ?
C21 C23 H23A . . 109.5 ?
C21 C23 H23B . . 109.5 ?
H23A C23 H23B . . 109.5 ?
C21 C23 H23C . . 109.5 ?
H23A C23 H23C . . 109.5 ?
H23B C23 H23C . . 109.5 ?
C21 C24 H24A . . 109.5 ?
C21 C24 H24B . . 109.5 ?
H24A C24 H24B . . 109.5 ?
C21 C24 H24C . . 109.5 ?
H24A C24 H24C . . 109.5 ?
H24B C24 H24C . . 109.5 ?
C26 C25 Zn1 . . 124.1(4) ?
C26 C25 H25A . . 106.3 ?
Zn1 C25 H25A . . 106.3 ?
C26 C25 H25B . . 106.3 ?
Zn1 C25 H25B . . 106.3 ?
H25A C25 H25B . . 106.4 ?
C25 C26 H26A . . 109.5 ?
C25 C26 H26B . . 109.5 ?
H26A C26 H26B . . 109.5 ?
C25 C26 H26C . . 109.5 ?
H26A C26 H26C . . 109.5 ?
H26B C26 H26C . . 109.5 ?
C28 C27 H27A . . 109.5 ?
C28 C27 H27B . . 109.5 ?
H27A C27 H27B . . 109.5 ?
C28 C27 H27C . . 109.5 ?
H27A C27 H27C . . 109.5 ?
H27B C27 H27C . . 109.5 ?
N7 C28 C29 . . 107.2(4) ?
N7 C28 C27 . . 123.7(4) ?
C29 C28 C27 . . 129.1(4) ?
C28 C29 C30 . . 106.9(4) ?
C28 C29 H29 . . 126.5 ?
C30 C29 H29 . . 126.5 ?
N8 C30 C29 . . 109.2(4) ?
N8 C30 C31 . . 122.7(4) ?
C29 C30 C31 . . 128.0(4) ?
C30 C31 C33 . . 109.6(4) ?
C30 C31 C32 . . 108.7(4) ?
C33 C31 C32 . . 110.6(4) ?
C30 C31 C34 . . 110.3(4) ?
C33 C31 C34 . . 108.7(4) ?
C32 C31 C34 . . 109.0(4) ?
C31 C32 H32A . . 109.5 ?
C31 C32 H32B . . 109.5 ?
H32A C32 H32B . . 109.5 ?
C31 C32 H32C . . 109.5 ?
H32A C32 H32C . . 109.5 ?
H32B C32 H32C . . 109.5 ?
C31 C33 H33A . . 109.5 ?
C31 C33 H33B . . 109.5 ?
H33A C33 H33B . . 109.5 ?
C31 C33 H33C . . 109.5 ?
H33A C33 H33C . . 109.5 ?
H33B C33 H33C . . 109.5 ?
C31 C34 H34A . . 109.5 ?
C31 C34 H34B . . 109.5 ?
H34A C34 H34B . . 109.5 ?
C31 C34 H34C . . 109.5 ?
H34A C34 H34C . . 109.5 ?
H34B C34 H34C . . 109.5 ?
C36 C35 H35A . . 109.5 ?
C36 C35 H35B . . 109.5 ?
H35A C35 H35B . . 109.5 ?
C36 C35 H35C . . 109.5 ?
H35A C35 H35C . . 109.5 ?
H35B C35 H35C . . 109.5 ?
N9 C36 C37 . . 107.5(4) ?
N9 C36 C35 . . 123.1(4) ?
C37 C36 C35 . . 129.4(4) ?
C36 C37 C38 . . 106.9(4) ?
C36 C37 H37 . . 126.6 ?
C38 C37 H37 . . 126.6 ?
N10 C38 C37 . . 109.5(4) ?
N10 C38 C39 . . 122.7(4) ?
C37 C38 C39 . . 127.8(4) ?
C38 C39 C41 . . 110.9(4) ?
C38 C39 C42 . . 109.8(4) ?
C41 C39 C42 . . 108.7(4) ?
C38 C39 C40 . . 108.8(4) ?
C41 C39 C40 . . 110.1(4) ?
C42 C39 C40 . . 108.6(4) ?
C39 C40 H40A . . 109.5 ?
C39 C40 H40B . . 109.5 ?
H40A C40 H40B . . 109.5 ?
C39 C40 H40C . . 109.5 ?
H40A C40 H40C . . 109.5 ?
H40B C40 H40C . . 109.5 ?
C39 C41 H41A . . 109.5 ?
C39 C41 H41B . . 109.5 ?
H41A C41 H41B . . 109.5 ?
C39 C41 H41C . . 109.5 ?
H41A C41 H41C . . 109.5 ?
H41B C41 H41C . . 109.5 ?
C39 C42 H42A . . 109.5 ?
C39 C42 H42B . . 109.5 ?
H42A C42 H42B . . 109.5 ?
C39 C42 H42C . . 109.5 ?
H42A C42 H42C . . 109.5 ?
H42B C42 H42C . . 109.5 ?
C44 C43 H43A . . 109.5 ?
C44 C43 H43B . . 109.5 ?
H43A C43 H43B . . 109.5 ?
C44 C43 H43C . . 109.5 ?
H43A C43 H43C . . 109.5 ?
H43B C43 H43C . . 109.5 ?
N11 C44 C45 . . 107.5(4) ?
N11 C44 C43 . . 123.2(4) ?
C45 C44 C43 . . 129.3(4) ?
C44 C45 C46 . . 106.8(4) ?
C44 C45 H45 . . 126.6 ?
C46 C45 H45 . . 126.6 ?
N12 C46 C45 . . 109.0(4) ?
N12 C46 C47 . . 123.3(4) ?
C45 C46 C47 . . 127.7(4) ?
C46 C47 C50 . . 109.3(4) ?
C46 C47 C48 . . 110.3(4) ?
C50 C47 C48 . . 108.9(4) ?
C46 C47 C49 . . 108.7(4) ?
C50 C47 C49 . . 109.1(4) ?
C48 C47 C49 . . 110.5(4) ?
C47 C48 H48A . . 109.5 ?
C47 C48 H48B . . 109.5 ?
H48A C48 H48B . . 109.5 ?
C47 C48 H48C . . 109.5 ?
H48A C48 H48C . . 109.5 ?
H48B C48 H48C . . 109.5 ?
C47 C49 H49A . . 109.5 ?
C47 C49 H49B . . 109.5 ?
H49A C49 H49B . . 109.5 ?
C47 C49 H49C . . 109.5 ?
H49A C49 H49C . . 109.5 ?
H49B C49 H49C . . 109.5 ?
C47 C50 H50A . . 109.5 ?
C47 C50 H50B . . 109.5 ?
H50A C50 H50B . . 109.5 ?
C47 C50 H50C . . 109.5 ?
H50A C50 H50C . . 109.5 ?
H50B C50 H50C . . 109.5 ?
C52 C51 Zn2 . . 123.4(3) ?
C52 C51 H51A . . 106.5 ?
Zn2 C51 H51A . . 106.5 ?
C52 C51 H51B . . 106.5 ?
Zn2 C51 H51B . . 106.5 ?
H51A C51 H51B . . 106.5 ?
C51 C52 H52A . . 109.5 ?
C51 C52 H52B . . 109.5 ?
H52A C52 H52B . . 109.5 ?
C51 C52 H52C . . 109.5 ?
H52A C52 H52C . . 109.5 ?
H52B C52 H52C . . 109.5 ?
C2 N1 N2 . . 110.2(4) ?
C2 N1 B1 . . 128.3(4) ?
N2 N1 B1 . . 121.4(4) ?
C4 N2 N1 . . 106.5(4) ?
C4 N2 Zn1 . . 140.9(3) ?
N1 N2 Zn1 . . 112.6(3) ?
C10 N3 N4 . . 110.9(4) ?
C10 N3 B1 . . 128.7(4) ?
N4 N3 B1 . . 120.1(4) ?
C12 N4 N3 . . 105.6(4) ?
C12 N4 Zn1 . . 141.2(3) ?
N3 N4 Zn1 . . 113.2(3) ?
C18 N5 N6 . . 110.8(4) ?
C18 N5 B1 . . 128.6(4) ?
N6 N5 B1 . . 120.6(4) ?
C20 N6 N5 . . 105.6(4) ?
C20 N6 Zn1 . . 140.8(3) ?
N5 N6 Zn1 . . 113.4(3) ?
C28 N7 N8 . . 110.4(4) ?
C28 N7 B2 . . 128.7(4) ?
N8 N7 B2 . . 120.9(4) ?
C30 N8 N7 . . 106.3(4) ?
C30 N8 Zn2 . . 141.0(3) ?
N7 N8 Zn2 . . 112.6(3) ?
C36 N9 N10 . . 109.8(4) ?
C36 N9 B2 . . 128.6(4) ?
N10 N9 B2 . . 121.5(4) ?
C38 N10 N9 . . 106.4(4) ?
C38 N10 Zn2 . . 141.0(3) ?
N9 N10 Zn2 . . 112.6(3) ?
C44 N11 N12 . . 109.7(4) ?
C44 N11 B2 . . 128.5(4) ?
N12 N11 B2 . . 121.5(4) ?
C46 N12 N11 . . 107.0(4) ?
C46 N12 Zn2 . . 140.6(3) ?
N11 N12 Zn2 . . 112.4(3) ?
C25 Zn1 N6 . . 123.14(18) ?
C25 Zn1 N2 . . 128.64(18) ?
N6 Zn1 N2 . . 88.23(15) ?
C25 Zn1 N4 . . 122.57(18) ?
N6 Zn1 N4 . . 89.69(15) ?
N2 Zn1 N4 . . 93.69(15) ?
C51 Zn2 N10 . . 123.99(17) ?
C51 Zn2 N12 . . 128.99(17) ?
N10 Zn2 N12 . . 88.07(15) ?
C51 Zn2 N8 . . 120.91(17) ?
N10 Zn2 N8 . . 90.49(15) ?
N12 Zn2 N8 . . 93.87(15) ?

loop_
_geom_bond_atom_site_label_1
_geom_bond_atom_site_label_2
_geom_bond_site_symmetry_2
_geom_bond_distance
_geom_bond_publ_flag
B1 N1 . 1.538(6) ?
B1 N3 . 1.539(6) ?
B1 N5 . 1.548(6) ?
B1 H1 . 1.0000 ?
B2 N7 . 1.540(6) ?
B2 N11 . 1.542(6) ?
B2 N9 . 1.542(6) ?
B2 H2 . 1.0000 ?
C1 C2 . 1.500(7) ?
C1 H1A . 0.9800 ?
C1 H1B . 0.9800 ?
C1 H1C . 0.9800 ?
C2 N1 . 1.347(6) ?
C2 C3 . 1.382(7) ?
C3 C4 . 1.403(6) ?
C3 H3 . 0.9500 ?
C4 N2 . 1.342(6) ?
C4 C5 . 1.527(6) ?
C5 C7 . 1.519(6) ?
C5 C6 . 1.535(7) ?
C5 C8 . 1.540(7) ?
C6 H6A . 0.9800 ?
C6 H6B . 0.9800 ?
C6 H6C . 0.9800 ?
C7 H7A . 0.9800 ?
C7 H7B . 0.9800 ?
C7 H7C . 0.9800 ?
C8 H8A . 0.9800 ?
C8 H8B . 0.9800 ?
C8 H8C . 0.9800 ?
C9 C10 . 1.484(7) ?
C9 H9A . 0.9800 ?
C9 H9B . 0.9800 ?
C9 H9C . 0.9800 ?
C10 N3 . 1.345(6) ?
C10 C11 . 1.383(7) ?
C11 C12 . 1.384(7) ?
C11 H11 . 0.9500 ?
C12 N4 . 1.358(6) ?
C12 C13 . 1.522(6) ?
C13 C14 . 1.529(7) ?
C13 C16 . 1.535(7) ?
C13 C15 . 1.537(7) ?
C14 H14A . 0.9800 ?
C14 H14B . 0.9800 ?
C14 H14C . 0.9800 ?
C15 H15A . 0.9800 ?
C15 H15B . 0.9800 ?
C15 H15C . 0.9800 ?
C16 H16A . 0.9800 ?
C16 H16B . 0.9800 ?
C16 H16C . 0.9800 ?
C17 C18 . 1.490(7) ?
C17 H17A . 0.9800 ?
C17 H17B . 0.9800 ?
C17 H17C . 0.9800 ?
C18 N5 . 1.349(6) ?
C18 C19 . 1.377(7) ?
C19 C20 . 1.385(7) ?
C19 H19 . 0.9500 ?
C20 N6 . 1.346(6) ?
C20 C21 . 1.521(7) ?
C21 C24 . 1.528(7) ?
C21 C23 . 1.529(8) ?
C21 C22 . 1.536(7) ?
C22 H22A . 0.9800 ?
C22 H22B . 0.9800 ?
C22 H22C . 0.9800 ?
C23 H23A . 0.9800 ?
C23 H23B . 0.9800 ?
C23 H23C . 0.9800 ?
C24 H24A . 0.9800 ?
C24 H24B . 0.9800 ?
C24 H24C . 0.9800 ?
C25 C26 . 1.533(7) ?
C25 Zn1 . 2.000(5) ?
C25 H25A . 0.9900 ?
C25 H25B . 0.9900 ?
C26 H26A . 0.9800 ?
C26 H26B . 0.9800 ?
C26 H26C . 0.9800 ?
C27 C28 . 1.496(7) ?
C27 H27A . 0.9800 ?
C27 H27B . 0.9800 ?
C27 H27C . 0.9800 ?
C28 N7 . 1.350(6) ?
C28 C29 . 1.377(7) ?
C29 C30 . 1.390(7) ?
C29 H29 . 0.9500 ?
C30 N8 . 1.354(6) ?
C30 C31 . 1.510(6) ?
C31 C33 . 1.532(7) ?
C31 C32 . 1.539(7) ?
C31 C34 . 1.541(7) ?
C32 H32A . 0.9800 ?
C32 H32B . 0.9800 ?
C32 H32C . 0.9800 ?
C33 H33A . 0.9800 ?
C33 H33B . 0.9800 ?
C33 H33C . 0.9800 ?
C34 H34A . 0.9800 ?
C34 H34B . 0.9800 ?
C34 H34C . 0.9800 ?
C35 C36 . 1.490(7) ?
C35 H35A . 0.9800 ?
C35 H35B . 0.9800 ?
C35 H35C . 0.9800 ?
C36 N9 . 1.356(6) ?
C36 C37 . 1.373(7) ?
C37 C38 . 1.388(7) ?
C37 H37 . 0.9500 ?
C38 N10 . 1.350(6) ?
C38 C39 . 1.516(7) ?
C39 C41 . 1.530(7) ?
C39 C42 . 1.531(7) ?
C39 C40 . 1.534(7) ?
C40 H40A . 0.9800 ?
C40 H40B . 0.9800 ?
C40 H40C . 0.9800 ?
C41 H41A . 0.9800 ?
C41 H41B . 0.9800 ?
C41 H41C . 0.9800 ?
C42 H42A . 0.9800 ?
C42 H42B . 0.9800 ?
C42 H42C . 0.9800 ?
C43 C44 . 1.501(7) ?
C43 H43A . 0.9800 ?
C43 H43B . 0.9800 ?
C43 H43C . 0.9800 ?
C44 N11 . 1.352(6) ?
C44 C45 . 1.376(7) ?
C45 C46 . 1.387(6) ?
C45 H45 . 0.9500 ?
C46 N12 . 1.347(6) ?
C46 C47 . 1.515(6) ?
C47 C50 . 1.526(7) ?
C47 C48 . 1.528(6) ?
C47 C49 . 1.538(7) ?
C48 H48A . 0.9800 ?
C48 H48B . 0.9800 ?
C48 H48C . 0.9800 ?
C49 H49A . 0.9800 ?
C49 H49B . 0.9800 ?
C49 H49C . 0.9800 ?
C50 H50A . 0.9800 ?
C50 H50B . 0.9800 ?
C50 H50C . 0.9800 ?
C51 C52 . 1.527(7) ?
C51 Zn2 . 2.008(4) ?
C51 H51A . 0.9900 ?
C51 H51B . 0.9900 ?
C52 H52A . 0.9800 ?
C52 H52B . 0.9800 ?
C52 H52C . 0.9800 ?
N1 N2 . 1.372(5) ?
N2 Zn1 . 2.113(4) ?
N3 N4 . 1.373(5) ?
N4 Zn1 . 2.130(4) ?
N5 N6 . 1.373(5) ?
N6 Zn1 . 2.094(4) ?
N7 N8 . 1.373(5) ?
N8 Zn2 . 2.133(4) ?
N9 N10 . 1.379(5) ?
N10 Zn2 . 2.098(4) ?
N11 N12 . 1.370(5) ?
N12 Zn2 . 2.113(4) ?

loop_
_geom_torsion_atom_site_label_1
_geom_torsion_atom_site_label_2
_geom_torsion_atom_site_label_3
_geom_torsion_atom_site_label_4
_geom_torsion_site_symmetry_1
_geom_torsion_site_symmetry_2
_geom_torsion_site_symmetry_3
_geom_torsion_site_symmetry_4
_geom_torsion
_geom_torsion_publ_flag
N1 C2 C3 C4 . . . . 0.4(5) ?
C1 C2 C3 C4 . . . . -177.6(5) ?
C2 C3 C4 N2 . . . . -1.3(5) ?
C2 C3 C4 C5 . . . . 178.3(4) ?
N2 C4 C5 C7 . . . . -75.5(5) ?
C3 C4 C5 C7 . . . . 105.0(5) ?
N2 C4 C5 C6 . . . . 46.7(6) ?
C3 C4 C5 C6 . . . . -132.8(5) ?
N2 C4 C5 C8 . . . . 165.4(4) ?
C3 C4 C5 C8 . . . . -14.2(6) ?
N3 C10 C11 C12 . . . . 0.4(5) ?
C9 C10 C11 C12 . . . . 179.4(5) ?
C10 C11 C12 N4 . . . . 0.2(5) ?
C10 C11 C12 C13 . . . . -176.9(4) ?
N4 C12 C13 C14 . . . . 58.3(6) ?
C11 C12 C13 C14 . . . . -125.0(5) ?
N4 C12 C13 C16 . . . . 179.8(4) ?
C11 C12 C13 C16 . . . . -3.5(7) ?
N4 C12 C13 C15 . . . . -63.0(6) ?
C11 C12 C13 C15 . . . . 113.7(5) ?
N5 C18 C19 C20 . . . . -0.3(5) ?
C17 C18 C19 C20 . . . . 179.9(5) ?
C18 C19 C20 N6 . . . . 0.9(6) ?
C18 C19 C20 C21 . . . . -178.7(5) ?
N6 C20 C21 C24 . . . . -175.1(5) ?
C19 C20 C21 C24 . . . . 4.5(8) ?
N6 C20 C21 C23 . . . . -56.5(6) ?
C19 C20 C21 C23 . . . . 123.1(5) ?
N6 C20 C21 C22 . . . . 66.0(6) ?
C19 C20 C21 C22 . . . . -114.4(6) ?
N7 C28 C29 C30 . . . . -0.9(5) ?
C27 C28 C29 C30 . . . . 179.6(5) ?
C28 C29 C30 N8 . . . . 1.2(5) ?
C28 C29 C30 C31 . . . . -175.2(4) ?
N8 C30 C31 C33 . . . . 60.3(6) ?
C29 C30 C31 C33 . . . . -123.8(5) ?
N8 C30 C31 C32 . . . . -60.6(6) ?
C29 C30 C31 C32 . . . . 115.3(5) ?
N8 C30 C31 C34 . . . . 179.9(4) ?
C29 C30 C31 C34 . . . . -4.1(7) ?
N9 C36 C37 C38 . . . . -0.5(6) ?
C35 C36 C37 C38 . . . . -179.9(5) ?
C36 C37 C38 N10 . . . . 0.6(6) ?
C36 C37 C38 C39 . . . . 179.8(5) ?
N10 C38 C39 C41 . . . . -57.3(6) ?
C37 C38 C39 C41 . . . . 123.5(5) ?
N10 C38 C39 C42 . . . . -177.5(5) ?
C37 C38 C39 C42 . . . . 3.4(7) ?
N10 C38 C39 C40 . . . . 63.9(6) ?
C37 C38 C39 C40 . . . . -115.3(6) ?
N11 C44 C45 C46 . . . . 0.8(5) ?
C43 C44 C45 C46 . . . . -178.2(5) ?
C44 C45 C46 N12 . . . . -1.5(5) ?
C44 C45 C46 C47 . . . . 179.2(4) ?
N12 C46 C47 C50 . . . . 164.8(4) ?
C45 C46 C47 C50 . . . . -16.1(7) ?
N12 C46 C47 C48 . . . . 45.1(6) ?
C45 C46 C47 C48 . . . . -135.8(5) ?
N12 C46 C47 C49 . . . . -76.2(5) ?
C45 C46 C47 C49 . . . . 102.9(5) ?
C3 C2 N1 N2 . . . . 0.6(5) ?
C1 C2 N1 N2 . . . . 178.7(4) ?
C3 C2 N1 B1 . . . . -175.3(4) ?
C1 C2 N1 B1 . . . . 2.8(7) ?
N3 B1 N1 C2 . . . . -120.4(5) ?
N5 B1 N1 C2 . . . . 119.3(5) ?
N3 B1 N1 N2 . . . . 64.1(5) ?
N5 B1 N1 N2 . . . . -56.2(5) ?
C3 C4 N2 N1 . . . . 1.7(5) ?
C5 C4 N2 N1 . . . . -177.9(4) ?
C3 C4 N2 Zn1 . . . . -178.7(4) ?
C5 C4 N2 Zn1 . . . . 1.6(8) ?
C2 N1 N2 C4 . . . . -1.4(5) ?
B1 N1 N2 C4 . . . . 174.8(4) ?
C2 N1 N2 Zn1 . . . . 178.9(3) ?
B1 N1 N2 Zn1 . . . . -4.9(5) ?
C11 C10 N3 N4 . . . . -0.9(5) ?
C9 C10 N3 N4 . . . . -180.0(4) ?
C11 C10 N3 B1 . . . . 174.1(4) ?
C9 C10 N3 B1 . . . . -4.9(7) ?
N1 B1 N3 C10 . . . . 120.3(5) ?
N5 B1 N3 C10 . . . . -118.8(5) ?
N1 B1 N3 N4 . . . . -65.1(5) ?
N5 B1 N3 N4 . . . . 55.8(5) ?
C11 C12 N4 N3 . . . . -0.7(5) ?
C13 C12 N4 N3 . . . . 176.6(4) ?
C11 C12 N4 Zn1 . . . . 176.9(4) ?
C13 C12 N4 Zn1 . . . . -5.9(8) ?
C10 N3 N4 C12 . . . . 1.0(5) ?
B1 N3 N4 C12 . . . . -174.5(4) ?
C10 N3 N4 Zn1 . . . . -177.3(3) ?
B1 N3 N4 Zn1 . . . . 7.2(5) ?
C19 C18 N5 N6 . . . . -0.4(5) ?
C17 C18 N5 N6 . . . . 179.4(4) ?
C19 C18 N5 B1 . . . . 178.6(4) ?
C17 C18 N5 B1 . . . . -1.6(8) ?
N1 B1 N5 C18 . . . . -123.4(5) ?
N3 B1 N5 C18 . . . . 115.6(5) ?
N1 B1 N5 N6 . . . . 55.6(5) ?
N3 B1 N5 N6 . . . . -65.4(5) ?
C19 C20 N6 N5 . . . . -1.1(5) ?
C21 C20 N6 N5 . . . . 178.5(4) ?
C19 C20 N6 Zn1 . . . . 172.6(4) ?
C21 C20 N6 Zn1 . . . . -7.8(8) ?
C18 N5 N6 C20 . . . . 1.0(5) ?
B1 N5 N6 C20 . . . . -178.2(4) ?
C18 N5 N6 Zn1 . . . . -174.7(3) ?
B1 N5 N6 Zn1 . . . . 6.1(5) ?
C29 C28 N7 N8 . . . . 0.3(5) ?
C27 C28 N7 N8 . . . . 179.9(4) ?
C29 C28 N7 B2 . . . . 178.0(4) ?
C27 C28 N7 B2 . . . . -2.5(7) ?
N11 B2 N7 C28 . . . . 118.6(5) ?
N9 B2 N7 C28 . . . . -121.4(5) ?
N11 B2 N7 N8 . . . . -63.9(5) ?
N9 B2 N7 N8 . . . . 56.1(5) ?
C29 C30 N8 N7 . . . . -1.0(5) ?
C31 C30 N8 N7 . . . . 175.6(4) ?
C29 C30 N8 Zn2 . . . . 174.6(4) ?
C31 C30 N8 Zn2 . . . . -8.8(8) ?
C28 N7 N8 C30 . . . . 0.4(5) ?
B2 N7 N8 C30 . . . . -177.5(4) ?
C28 N7 N8 Zn2 . . . . -176.6(3) ?
B2 N7 N8 Zn2 . . . . 5.5(5) ?
C37 C36 N9 N10 . . . . 0.2(5) ?
C35 C36 N9 N10 . . . . 179.7(4) ?
C37 C36 N9 B2 . . . . 177.4(4) ?
C35 C36 N9 B2 . . . . -3.1(8) ?
N7 B2 N9 C36 . . . . 119.9(5) ?
N11 B2 N9 C36 . . . . -119.9(5) ?
N7 B2 N9 N10 . . . . -63.2(5) ?
N11 B2 N9 N10 . . . . 57.0(5) ?
C37 C38 N10 N9 . . . . -0.5(5) ?
C39 C38 N10 N9 . . . . -179.7(4) ?
C37 C38 N10 Zn2 . . . . 177.7(4) ?
C39 C38 N10 Zn2 . . . . -1.6(8) ?
C36 N9 N10 C38 . . . . 0.1(5) ?
B2 N9 N10 C38 . . . . -177.3(4) ?
C36 N9 N10 Zn2 . . . . -178.6(3) ?
B2 N9 N10 Zn2 . . . . 4.0(5) ?
C45 C44 N11 N12 . . . . 0.2(5) ?
C43 C44 N11 N12 . . . . 179.3(4) ?
C45 C44 N11 B2 . . . . -173.4(4) ?
C43 C44 N11 B2 . . . . 5.7(7) ?
N7 B2 N11 C44 . . . . -121.5(5) ?
N9 B2 N11 C44 . . . . 118.2(5) ?
N7 B2 N11 N12 . . . . 65.6(5) ?
N9 B2 N11 N12 . . . . -54.7(5) ?
C45 C46 N12 N11 . . . . 1.7(5) ?
C47 C46 N12 N11 . . . . -179.1(4) ?
C45 C46 N12 Zn2 . . . . -178.1(4) ?
C47 C46 N12 Zn2 . . . . 1.1(8) ?
C44 N11 N12 C46 . . . . -1.2(5) ?
B2 N11 N12 C46 . . . . 172.9(4) ?
C44 N11 N12 Zn2 . . . . 178.7(3) ?
B2 N11 N12 Zn2 . . . . -7.2(5) ?
C26 C25 Zn1 N6 . . . . 156.7(4) ?
C26 C25 Zn1 N2 . . . . 38.4(5) ?
C26 C25 Zn1 N4 . . . . -89.1(4) ?
C20 N6 Zn1 C25 . . . . -1.1(6) ?
N5 N6 Zn1 C25 . . . . 172.4(3) ?
C20 N6 Zn1 N2 . . . . 135.5(5) ?
N5 N6 Zn1 N2 . . . . -51.1(3) ?
C20 N6 Zn1 N4 . . . . -130.8(5) ?
N5 N6 Zn1 N4 . . . . 42.6(3) ?
C4 N2 Zn1 C25 . . . . 3.4(6) ?
N1 N2 Zn1 C25 . . . . -177.1(3) ?
C4 N2 Zn1 N6 . . . . -129.1(5) ?
N1 N2 Zn1 N6 . . . . 50.4(3) ?
C4 N2 Zn1 N4 . . . . 141.3(5) ?
N1 N2 Zn1 N4 . . . . -39.1(3) ?
C12 N4 Zn1 C25 . . . . 2.4(6) ?
N3 N4 Zn1 C25 . . . . 179.8(3) ?
C12 N4 Zn1 N6 . . . . 132.5(5) ?
N3 N4 Zn1 N6 . . . . -50.1(3) ?
C12 N4 Zn1 N2 . . . . -139.3(5) ?
N3 N4 Zn1 N2 . . . . 38.2(3) ?
C52 C51 Zn2 N10 . . . . 155.4(4) ?
C52 C51 Zn2 N12 . . . . 35.8(5) ?
C52 C51 Zn2 N8 . . . . -90.0(4) ?
C38 N10 Zn2 C51 . . . . -5.8(6) ?
N9 N10 Zn2 C51 . . . . 172.3(3) ?
C38 N10 Zn2 N12 . . . . 131.6(5) ?
N9 N10 Zn2 N12 . . . . -50.3(3) ?
C38 N10 Zn2 N8 . . . . -134.5(5) ?
N9 N10 Zn2 N8 . . . . 43.6(3) ?
C46 N12 Zn2 C51 . . . . 5.8(6) ?
N11 N12 Zn2 C51 . . . . -174.0(3) ?
C46 N12 Zn2 N10 . . . . -128.0(5) ?
N11 N12 Zn2 N10 . . . . 52.2(3) ?
C46 N12 Zn2 N8 . . . . 141.6(5) ?
N11 N12 Zn2 N8 . . . . -38.2(3) ?
C30 N8 Zn2 C51 . . . . 4.6(6) ?
N7 N8 Zn2 C51 . . . . 180.0(3) ?
C30 N8 Zn2 N10 . . . . 135.7(5) ?
N7 N8 Zn2 N10 . . . . -48.9(3) ?
C30 N8 Zn2 N12 . . . . -136.2(5) ?
N7 N8 Zn2 N12 . . . . 39.1(3) ?
